data_4060277
loop_
_publ_author_name
'Vecchi, Paul A.'
'Ellern, Arkady'
'Angelici, Robert J.'

_publ_section_title
;
 Steric Effects in the Binding of Hindered Dibenzothiophene Ligands in
 [Cp'Ru(CO)~2~(\h^1^(S)-DBTh)]^+^ Complexes
;
_journal_coden_ASTM ORGND7
_journal_issue 9
_journal_name_full Organometallics
_journal_page_first 2168
_journal_page_last 2176
_journal_paper_doi 10.1021/om048973l
_journal_volume 24
_journal_year 2005
_chemical_formula_sum 'C20 H15 B F4 O2 Ru S'
_chemical_formula_weight 507.26
_space_group_IT_number 14
_symmetry_cell_setting monoclinic
_symmetry_space_group_name_Hall '-P 2ybc'
_symmetry_space_group_name_H-M 'P 1 21/c 1'
_atom_sites_solution_hydrogens geom
_atom_sites_solution_primary direct
_atom_sites_solution_secondary difmap
_audit_creation_method SHELXL-97
_cell_angle_alpha 90.00
_cell_angle_beta 94.534(6)
_cell_angle_gamma 90.00
_cell_formula_units_Z 4
_cell_length_a 11.699(4)
_cell_length_b 12.520(5)
_cell_length_c 13.149(5)
_cell_measurement_reflns_used 988
_cell_measurement_temperature 173(2)
_cell_measurement_theta_max 27.39
_cell_measurement_theta_min 2.39
_cell_volume 1920.0(12)
_computing_cell_refinement 'Bruker SMART'
_computing_data_collection 'Bruker SMART'
_computing_data_reduction 'Bruker SAINT'
_computing_molecular_graphics 'Bruker SHELXTL'
_computing_publication_material 'Bruker SHELXTL'
_computing_structure_refinement 'SHELXL-97 (Sheldrick, 1997)'
_computing_structure_solution 'SHELXS-97 (Sheldrick, 1990)'
_diffrn_ambient_temperature 173(2)
_diffrn_detector_area_resol_mean ?
_diffrn_measured_fraction_theta_full 0.988
_diffrn_measured_fraction_theta_max 0.988
_diffrn_measurement_device_type 'CCD area detector'
_diffrn_measurement_method 'phi and omega scans'
_diffrn_radiation_monochromator graphite
_diffrn_radiation_source 'fine-focus sealed tube'
_diffrn_radiation_type MoK\a
_diffrn_radiation_wavelength 0.71073
_diffrn_reflns_av_R_equivalents 0.0422
_diffrn_reflns_av_sigmaI/netI 0.0357
_diffrn_reflns_limit_h_max 13
_diffrn_reflns_limit_h_min -13
_diffrn_reflns_limit_k_max 14
_diffrn_reflns_limit_k_min -13
_diffrn_reflns_limit_l_max 14
_diffrn_reflns_limit_l_min -15
_diffrn_reflns_number 13529
_diffrn_reflns_theta_full 25.00
_diffrn_reflns_theta_max 25.00
_diffrn_reflns_theta_min 1.75
_diffrn_standards_decay_% ?
_diffrn_standards_interval_count ?
_diffrn_standards_interval_time ?
_diffrn_standards_number ?
_exptl_absorpt_coefficient_mu 0.977
_exptl_absorpt_correction_T_max 0.88
_exptl_absorpt_correction_T_min 0.76
_exptl_absorpt_correction_type multi-scan
_exptl_absorpt_process_details 'Bruker SADABS'
_exptl_crystal_colour yellow
_exptl_crystal_density_diffrn 1.755
_exptl_crystal_density_meas 0
_exptl_crystal_density_method 'not measured'
_exptl_crystal_description plate
_exptl_crystal_F_000 1008
_exptl_crystal_size_max 0.20
_exptl_crystal_size_mid 0.20
_exptl_crystal_size_min 0.10
_refine_diff_density_max 4.094
_refine_diff_density_min -0.874
_refine_diff_density_rms 0.198
_refine_ls_extinction_coef ?
_refine_ls_extinction_method none
_refine_ls_goodness_of_fit_ref 1.100
_refine_ls_hydrogen_treatment mixed
_refine_ls_matrix_type full
_refine_ls_number_parameters 262
_refine_ls_number_reflns 3341
_refine_ls_number_restraints 0
_refine_ls_restrained_S_all 1.100
_refine_ls_R_factor_all 0.0744
_refine_ls_R_factor_gt 0.0677
_refine_ls_shift/su_max 0.002
_refine_ls_shift/su_mean 0.000
_refine_ls_structure_factor_coef Fsqd
_refine_ls_weighting_details 'calc w=1/[\s^2^(Fo^2^)+(0.1092P)^2^+21.7858P] where P=(Fo^2^+2Fc^2^)/3'
_refine_ls_weighting_scheme calc
_refine_ls_wR_factor_gt 0.2006
_refine_ls_wR_factor_ref 0.2083
_reflns_number_gt 2955
_reflns_number_total 3341
_reflns_threshold_expression >2sigma(I)
_cod_data_source_file om048973lsi20050303_083418.cif
_cod_data_source_block complex2
_cod_depositor_comments
;
The following automatic conversions were performed:
'_symmetry_cell_setting' value 'Monoclinic' changed to 'monoclinic'
according to '/home/saulius/struct/CIF-dictionaries/cif_core.dic'
dictionary named 'cif_core.dic' version 2.4.1 from 2010-06-29.

Automatic conversion script
Id: cif_fix_enum 1527 2010-12-29 10:47:43Z saulius 
;
_cod_original_sg_symbol_H-M P2(1)/c
_cod_database_code 4060277

loop_
_symmetry_equiv_pos_as_xyz
'x, y, z'
'-x, y+1/2, -z+1/2'
'-x, -y, -z'
'x, -y-1/2, z-1/2'

loop_
_atom_site_label
_atom_site_type_symbol
_atom_site_fract_x
_atom_site_fract_y
_atom_site_fract_z
_atom_site_U_iso_or_equiv
_atom_site_adp_type
_atom_site_occupancy
_atom_site_symmetry_multiplicity
_atom_site_calc_flag
_atom_site_refinement_flags
_atom_site_disorder_assembly
_atom_site_disorder_group
Ru1 Ru 0.64089(5) 0.42801(5) 0.75372(5) 0.0223(3) Uani 1 1 d . . .
S1 S 0.81129(16) 0.50452(15) 0.83292(15) 0.0252(4) Uani 1 1 d . . .
C1 C 1.0608(8) 0.3244(7) 0.9602(7) 0.038(2) Uani 1 1 d . . .
H1 H 1.1345 0.3033 0.9419 0.046 Uiso 1 1 calc R . .
C2 C 1.0232(9) 0.2930(7) 1.0519(7) 0.042(2) Uani 1 1 d . . .
H2 H 1.0706 0.2488 1.0963 0.050 Uiso 1 1 calc R . .
C3 C 0.9176(9) 0.3246(8) 1.0803(7) 0.043(2) Uani 1 1 d . . .
H3 H 0.8939 0.3022 1.1444 0.052 Uiso 1 1 calc R . .
C4 C 0.8429(8) 0.3899(7) 1.0161(6) 0.0347(19) Uani 1 1 d . . .
C6 C 0.9370(8) 0.5571(7) 0.6663(7) 0.037(2) Uani 1 1 d . . .
H6 H 0.8759 0.6011 0.6392 0.044 Uiso 1 1 calc R . .
C7 C 1.0374(8) 0.5490(8) 0.6184(7) 0.041(2) Uani 1 1 d . . .
H7 H 1.0462 0.5891 0.5582 0.049 Uiso 1 1 calc R . .
C8 C 1.1255(8) 0.4831(8) 0.6573(7) 0.038(2) Uani 1 1 d . . .
H8 H 1.1935 0.4777 0.6225 0.046 Uiso 1 1 calc R . .
C9 C 1.1163(7) 0.4251(7) 0.7455(8) 0.038(2) Uani 1 1 d . . .
H9 H 1.1770 0.3800 0.7716 0.046 Uiso 1 1 calc R . .
C10 C 1.0163(7) 0.4340(6) 0.7956(7) 0.0311(19) Uani 1 1 d . . .
C11 C 0.9904(7) 0.3876(7) 0.8940(7) 0.0308(18) Uani 1 1 d . . .
C12 C 0.9277(6) 0.4986(6) 0.7559(6) 0.0266(16) Uani 1 1 d . . .
C13 C 0.8835(7) 0.4175(6) 0.9240(6) 0.0281(17) Uani 1 1 d . . .
C14 C 0.7307(9) 0.4252(9) 1.0500(7) 0.046(2) Uani 1 1 d . . .
H14A H 0.6909 0.4693 0.9967 0.069 Uiso 1 1 calc R . .
H14B H 0.7435 0.4672 1.1129 0.069 Uiso 1 1 calc R . .
H14C H 0.6838 0.3626 1.0629 0.069 Uiso 1 1 calc R . .
C17 C 0.7034(9) 0.4001(7) 0.6263(7) 0.039(2) Uani 1 1 d . . .
C18 C 0.6807(7) 0.2876(7) 0.7994(6) 0.0307(18) Uani 1 1 d . . .
C19 C 0.5379(7) 0.5385(8) 0.8426(7) 0.040(2) Uani 1 1 d . . .
H19 H 0.5655 0.5759 0.9071 0.047 Uiso 1 1 calc R . .
C20 C 0.4821(8) 0.4403(8) 0.8359(7) 0.040(2) Uani 1 1 d . . .
H20 H 0.4630 0.3951 0.8949 0.048 Uiso 1 1 calc R . .
C21 C 0.4510(7) 0.4182(8) 0.7320(8) 0.040(2) Uani 1 1 d . . .
H21 H 0.4053 0.3556 0.7046 0.048 Uiso 1 1 calc R . .
C22 C 0.4887(7) 0.5048(8) 0.6746(8) 0.040(2) Uani 1 1 d . . .
H22 H 0.4741 0.5143 0.5992 0.048 Uiso 1 1 calc R . .
C23 C 0.5428(8) 0.5792(7) 0.7429(8) 0.041(2) Uani 1 1 d . . .
H23 H 0.5733 0.6507 0.7245 0.050 Uiso 1 1 calc R . .
O1 O 0.7386(6) 0.3827(6) 0.5504(5) 0.0445(16) Uani 1 1 d . . .
O2 O 0.7016(6) 0.2031(5) 0.8265(5) 0.0471(17) Uani 1 1 d . . .
B1 B 0.3654(9) 0.2098(9) 0.9872(9) 0.040(2) Uani 1 1 d . . .
F1 F 0.3188(6) 0.2595(6) 1.0683(5) 0.070(2) Uani 1 1 d . . .
F2 F 0.3206(5) 0.2528(5) 0.8957(5) 0.0602(17) Uani 1 1 d . . .
F3 F 0.4827(5) 0.2247(7) 0.9968(6) 0.083(2) Uani 1 1 d . . .
F4 F 0.3406(7) 0.1033(5) 0.9901(5) 0.0678(19) Uani 1 1 d . . .

loop_
_atom_site_aniso_label
_atom_site_aniso_U_11
_atom_site_aniso_U_22
_atom_site_aniso_U_33
_atom_site_aniso_U_23
_atom_site_aniso_U_13
_atom_site_aniso_U_12
Ru1 0.0171(4) 0.0246(4) 0.0249(4) -0.0006(2) 0.0001(2) 0.0001(2)
S1 0.0206(9) 0.0265(10) 0.0281(10) -0.0023(8) 0.0006(7) -0.0007(7)
C1 0.032(4) 0.035(5) 0.046(5) 0.002(4) -0.010(4) 0.001(4)
C2 0.051(6) 0.031(5) 0.042(5) 0.004(4) -0.010(4) -0.001(4)
C3 0.054(6) 0.043(5) 0.031(5) 0.005(4) -0.009(4) -0.019(5)
C4 0.038(5) 0.038(5) 0.028(4) -0.006(4) -0.002(4) -0.009(4)
C6 0.029(4) 0.044(5) 0.036(5) 0.001(4) 0.001(4) -0.009(4)
C7 0.044(5) 0.048(6) 0.032(5) -0.002(4) 0.006(4) -0.007(4)
C8 0.033(5) 0.047(5) 0.035(5) -0.004(4) 0.010(4) -0.009(4)
C9 0.016(4) 0.039(5) 0.060(6) -0.013(4) 0.009(4) -0.001(3)
C10 0.025(4) 0.026(4) 0.041(5) -0.006(3) 0.000(4) -0.003(3)
C11 0.032(4) 0.025(4) 0.034(4) -0.005(3) -0.005(3) -0.002(3)
C12 0.019(4) 0.028(4) 0.033(4) -0.003(3) 0.000(3) -0.005(3)
C13 0.025(4) 0.026(4) 0.032(4) -0.002(3) -0.006(3) -0.004(3)
C14 0.046(6) 0.065(7) 0.027(5) -0.002(4) 0.005(4) 0.001(5)
C17 0.059(6) 0.033(5) 0.024(4) -0.001(4) 0.005(4) -0.016(4)
C18 0.028(4) 0.030(5) 0.034(4) -0.002(4) -0.004(3) -0.006(3)
C19 0.025(4) 0.050(5) 0.045(5) -0.013(4) 0.006(4) 0.012(4)
C20 0.027(4) 0.056(6) 0.038(5) 0.008(4) 0.006(4) 0.007(4)
C21 0.013(4) 0.051(6) 0.056(6) -0.004(4) -0.002(4) 0.000(3)
C22 0.022(4) 0.046(5) 0.052(6) 0.003(4) -0.001(4) 0.011(4)
C23 0.033(5) 0.028(5) 0.062(6) 0.003(4) 0.001(4) 0.010(4)
O1 0.050(4) 0.047(4) 0.037(4) -0.003(3) 0.009(3) 0.004(3)
O2 0.050(4) 0.031(4) 0.058(4) 0.009(3) -0.008(3) -0.001(3)
B1 0.038(5) 0.032(5) 0.051(6) 0.000(5) 0.006(5) 0.004(4)
F1 0.060(4) 0.072(5) 0.074(4) -0.035(4) -0.010(3) 0.024(3)
F2 0.040(3) 0.068(4) 0.072(4) 0.024(3) 0.000(3) 0.015(3)
F3 0.029(3) 0.118(7) 0.099(6) 0.028(5) -0.003(3) 0.002(4)
F4 0.107(6) 0.041(3) 0.055(4) -0.002(3) 0.008(4) -0.009(4)

loop_
_atom_type_symbol
_atom_type_description
_atom_type_scat_dispersion_real
_atom_type_scat_dispersion_imag
_atom_type_scat_source
C C 0.0033 0.0016 'International Tables Vol C Tables 4.2.6.8 and 6.1.1.4'
H H 0.0000 0.0000 'International Tables Vol C Tables 4.2.6.8 and 6.1.1.4'
B B 0.0013 0.0007 'International Tables Vol C Tables 4.2.6.8 and 6.1.1.4'
O O 0.0106 0.0060 'International Tables Vol C Tables 4.2.6.8 and 6.1.1.4'
F F 0.0171 0.0103 'International Tables Vol C Tables 4.2.6.8 and 6.1.1.4'
S S 0.1246 0.1234 'International Tables Vol C Tables 4.2.6.8 and 6.1.1.4'
Ru Ru -1.2594 0.8363 'International Tables Vol C Tables 4.2.6.8 and 6.1.1.4'

loop_
_geom_angle_atom_site_label_1
_geom_angle_atom_site_label_2
_geom_angle_atom_site_label_3
_geom_angle
_geom_angle_site_symmetry_1
_geom_angle_site_symmetry_3
_geom_angle_publ_flag
C18 Ru1 C17 90.4(4) . . ?
C18 Ru1 C22 135.9(3) . . ?
C17 Ru1 C22 91.0(4) . . ?
C18 Ru1 C23 157.4(4) . . ?
C17 Ru1 C23 109.4(4) . . ?
C22 Ru1 C23 37.1(4) . . ?
C18 Ru1 C21 101.9(4) . . ?
C17 Ru1 C21 109.0(4) . . ?
C22 Ru1 C21 37.1(4) . . ?
C23 Ru1 C21 62.0(4) . . ?
C18 Ru1 C19 122.5(4) . . ?
C17 Ru1 C19 146.5(4) . . ?
C22 Ru1 C19 61.8(4) . . ?
C23 Ru1 C19 37.1(4) . . ?
C21 Ru1 C19 61.6(4) . . ?
C18 Ru1 C20 96.0(4) . . ?
C17 Ru1 C20 146.0(4) . . ?
C22 Ru1 C20 61.7(4) . . ?
C23 Ru1 C20 61.6(4) . . ?
C21 Ru1 C20 37.0(4) . . ?
C19 Ru1 C20 36.4(4) . . ?
C18 Ru1 S1 93.3(2) . . ?
C17 Ru1 S1 95.3(3) . . ?
C22 Ru1 S1 130.4(3) . . ?
C23 Ru1 S1 95.5(3) . . ?
C21 Ru1 S1 151.0(3) . . ?
C19 Ru1 S1 89.4(3) . . ?
C20 Ru1 S1 117.6(3) . . ?
C12 S1 C13 90.8(4) . . ?
C12 S1 Ru1 113.0(3) . . ?
C13 S1 Ru1 112.6(3) . . ?
C2 C1 C11 119.7(9) . . ?
C2 C1 H1 120.1 . . ?
C11 C1 H1 120.1 . . ?
C1 C2 C3 120.8(9) . . ?
C1 C2 H2 119.6 . . ?
C3 C2 H2 119.6 . . ?
C2 C3 C4 121.7(9) . . ?
C2 C3 H3 119.1 . . ?
C4 C3 H3 119.1 . . ?
C13 C4 C3 115.2(8) . . ?
C13 C4 C14 124.2(8) . . ?
C3 C4 C14 120.5(8) . . ?
C7 C6 C12 118.1(9) . . ?
C7 C6 H6 120.9 . . ?
C12 C6 H6 120.9 . . ?
C6 C7 C8 120.7(9) . . ?
C6 C7 H7 119.6 . . ?
C8 C7 H7 119.6 . . ?
C9 C8 C7 121.1(8) . . ?
C9 C8 H8 119.4 . . ?
C7 C8 H8 119.4 . . ?
C8 C9 C10 118.7(9) . . ?
C8 C9 H9 120.6 . . ?
C10 C9 H9 120.6 . . ?
C12 C10 C9 120.1(9) . . ?
C12 C10 C11 111.3(7) . . ?
C9 C10 C11 128.6(8) . . ?
C13 C11 C1 118.4(8) . . ?
C13 C11 C10 113.2(7) . . ?
C1 C11 C10 128.3(8) . . ?
C10 C12 C6 121.2(8) . . ?
C10 C12 S1 113.4(6) . . ?
C6 C12 S1 125.2(6) . . ?
C4 C13 C11 124.1(8) . . ?
C4 C13 S1 124.4(7) . . ?
C11 C13 S1 111.3(6) . . ?
C4 C14 H14A 109.5 . . ?
C4 C14 H14B 109.5 . . ?
H14A C14 H14B 109.5 . . ?
C4 C14 H14C 109.5 . . ?
H14A C14 H14C 109.5 . . ?
H14B C14 H14C 109.5 . . ?
O1 C17 Ru1 178.8(9) . . ?
O2 C18 Ru1 178.2(7) . . ?
C20 C19 C23 108.3(9) . . ?
C20 C19 Ru1 71.9(5) . . ?
C23 C19 Ru1 70.9(5) . . ?
C20 C19 H19 125.8 . . ?
C23 C19 H19 125.8 . . ?
Ru1 C19 H19 125.8 . . ?
C19 C20 C21 108.5(9) . . ?
C19 C20 Ru1 71.7(5) . . ?
C21 C20 Ru1 71.2(5) . . ?
C19 C20 H20 125.7 . . ?
C21 C20 H20 125.7 . . ?
Ru1 C20 H20 125.7 . . ?
C22 C21 C20 107.4(9) . . ?
C22 C21 Ru1 71.0(5) . . ?
C20 C21 Ru1 71.7(5) . . ?
C22 C21 H21 126.2 . . ?
C20 C21 H21 126.2 . . ?
Ru1 C21 H21 126.2 . . ?
C23 C22 C21 108.1(9) . . ?
C23 C22 Ru1 71.5(5) . . ?
C21 C22 Ru1 71.8(5) . . ?
C23 C22 H22 125.9 . . ?
C21 C22 H22 125.9 . . ?
Ru1 C22 H22 125.9 . . ?
C22 C23 C19 107.7(9) . . ?
C22 C23 Ru1 71.4(5) . . ?
C19 C23 Ru1 72.0(5) . . ?
C22 C23 H23 126.1 . . ?
C19 C23 H23 126.1 . . ?
Ru1 C23 H23 126.1 . . ?
F4 B1 F3 109.9(9) . . ?
F4 B1 F2 109.7(9) . . ?
F3 B1 F2 109.5(9) . . ?
F4 B1 F1 108.6(9) . . ?
F3 B1 F1 108.5(9) . . ?
F2 B1 F1 110.5(8) . . ?

loop_
_geom_bond_atom_site_label_1
_geom_bond_atom_site_label_2
_geom_bond_distance
_geom_bond_site_symmetry_2
_geom_bond_publ_flag
Ru1 C18 1.903(9) . ?
Ru1 C17 1.912(9) . ?
Ru1 C22 2.210(9) . ?
Ru1 C23 2.212(8) . ?
Ru1 C21 2.221(8) . ?
Ru1 C19 2.225(8) . ?
Ru1 C20 2.227(9) . ?
Ru1 S1 2.377(2) . ?
S1 C12 1.763(8) . ?
S1 C13 1.782(8) . ?
C1 C2 1.373(14) . ?
C1 C11 1.395(12) . ?
C1 H1 0.9500 . ?
C2 C3 1.377(15) . ?
C2 H2 0.9500 . ?
C3 C4 1.424(13) . ?
C3 H3 0.9500 . ?
C4 C13 1.379(12) . ?
C4 C14 1.487(14) . ?
C6 C7 1.379(13) . ?
C6 C12 1.398(12) . ?
C6 H6 0.9500 . ?
C7 C8 1.386(14) . ?
C7 H7 0.9500 . ?
C8 C9 1.380(13) . ?
C8 H8 0.9500 . ?
C9 C10 1.391(12) . ?
C9 H9 0.9500 . ?
C10 C12 1.384(11) . ?
C10 C11 1.472(12) . ?
C11 C13 1.392(12) . ?
C14 H14A 0.9800 . ?
C14 H14B 0.9800 . ?
C14 H14C 0.9800 . ?
C17 O1 1.131(11) . ?
C18 O2 1.137(10) . ?
C19 C20 1.392(14) . ?
C19 C23 1.412(14) . ?
C19 H19 1.0000 . ?
C20 C21 1.413(14) . ?
C20 H20 1.0000 . ?
C21 C22 1.411(14) . ?
C21 H21 1.0000 . ?
C22 C23 1.408(14) . ?
C22 H22 1.0000 . ?
C23 H23 1.0000 . ?
B1 F4 1.367(13) . ?
B1 F3 1.380(12) . ?
B1 F2 1.382(13) . ?
B1 F1 1.384(12) . ?
